data_4326292
loop_
_publ_author_name
'Chang-Jin Qin'
'Lloyd James'
'Jy D. Chartres'
'Leighton J. Alcock'
'Kimberley J. Davis'
'Anthony C. Willis'
'Alan M. Sargeson'
'Paul V. Bernhardt'
'Stephen F. Ralph'

_publ_contact_author_address
;
Research School of Chemistry,
The Australian National University,
Canberra, A. C. T. 0200, Australia
;
_publ_contact_author_email ' willis@rsc.anu.edu.au '
_publ_contact_author_fax ' 61 2 6125 0750 '
_publ_contact_author_name ' Anthony C. Willis '
_publ_contact_author_phone ' 61 2 6125 4109 '
_publ_section_title
;
 An Unusually Flexible Expanded Hexaamine Cage and Its CuII Complexes:
 Variable Coordination Modes and Incomplete Encapsulation
;
_journal_name_full 'Inorganic Chemistry'
_journal_page_first 9131
_journal_page_last 9140
_journal_paper_doi 10.1021/ic201326d
_journal_volume 50
_journal_year 2011
_chemical_compound_source 'synthesis as described'
_chemical_formula_moiety 'C25 H58 Cu1 N6, 2(N O3), (H2 O)'
_chemical_formula_sum 'C25 H58 Cu N8 O8'
_chemical_formula_weight 662.33
_chemical_name_systematic
;
 ?
;
_space_group_IT_number 86
_symmetry_cell_setting tetragonal
_symmetry_Int_Tables_number 86
_symmetry_space_group_name_Hall '-P 4bc'
_symmetry_space_group_name_H-M 'P 42/n :2'
_atom_sites_solution_hydrogens geom
_atom_sites_solution_primary direct
_atom_sites_solution_secondary difmap
_audit_conform_dict_location ftp://ftp.iucr.org/pub/cif_core.dic
_audit_conform_dict_name cif_core.dic
_audit_conform_dict_version 2.3
_audit_creation_date 2011-05-21T22:42:10-00:00
_audit_creation_method 'WinGX routine CIF_UPDATE'
_cell_angle_alpha 90
_cell_angle_beta 90
_cell_angle_gamma 90
_cell_formula_units_Z 4
_cell_length_a 10.8480(8)
_cell_length_b 10.8480(8)
_cell_length_c 28.720(3)
_cell_measurement_reflns_used 770
_cell_measurement_temperature 293(2)
_cell_measurement_theta_max 29.1675
_cell_measurement_theta_min 2.832
_cell_measurement_wavelength 0.71073
_cell_volume 3379.7(5)
_computing_cell_refinement
;
        CrysAlisPro, Oxford Diffraction Ltd.,
        Version 1.171.33.66 (release 28-04-2010 CrysAlis171 .NET)
        (compiled Apr 28 2010,14:27:37)
;
_computing_data_collection
;
        CrysAlisPro, Oxford Diffraction Ltd.,
        Version 1.171.33.66 (release 28-04-2010 CrysAlis171 .NET)
        (compiled Apr 28 2010,14:27:37)
;
_computing_data_reduction
;
        CrysAlisPro, Oxford Diffraction Ltd.,
        Version 1.171.33.66 (release 28-04-2010 CrysAlis171 .NET)
        (compiled Apr 28 2010,14:27:37)
;
_computing_molecular_graphics 'Ortep-3 for Windows (Farrugia, 1997)'
_computing_publication_material 'WinGX publication routines (Farrugia, 1999)'
_computing_structure_refinement 'SHELXL-97 (Sheldrick, 1997)'
_computing_structure_solution 'SIR92 (Giacovazzo et al, 1993)'
_diffrn_ambient_temperature 293(2)
_diffrn_detector_area_resol_mean 16.0696
_diffrn_measured_fraction_theta_full 0.995
_diffrn_measured_fraction_theta_max 0.995
_diffrn_measurement_device_type 'Xcalibur, Sapphire3, Gemini ultra'
_diffrn_measurement_method '\w scans'
_diffrn_orient_matrix_UB_11 0.0609578
_diffrn_orient_matrix_UB_12 -0.0042306
_diffrn_orient_matrix_UB_13 0.008685
_diffrn_orient_matrix_UB_21 -0.0211144
_diffrn_orient_matrix_UB_22 0.0178191
_diffrn_orient_matrix_UB_23 0.0224095
_diffrn_orient_matrix_UB_31 -0.0102271
_diffrn_orient_matrix_UB_32 -0.062804
_diffrn_orient_matrix_UB_33 0.005736
_diffrn_radiation_monochromator graphite
_diffrn_radiation_probe x-ray
_diffrn_radiation_type MoK\a
_diffrn_radiation_wavelength 0.71073
_diffrn_reflns_av_R_equivalents 0.1041
_diffrn_reflns_av_unetI/netI 0.305
_diffrn_reflns_limit_h_max 11
_diffrn_reflns_limit_h_min -12
_diffrn_reflns_limit_k_max 12
_diffrn_reflns_limit_k_min -7
_diffrn_reflns_limit_l_max 34
_diffrn_reflns_limit_l_min -21
_diffrn_reflns_number 7159
_diffrn_reflns_theta_full 24.99
_diffrn_reflns_theta_max 24.99
_diffrn_reflns_theta_min 2.84
_exptl_absorpt_coefficient_mu 0.701
_exptl_absorpt_correction_T_max 1
_exptl_absorpt_correction_T_min 0.72093
_exptl_absorpt_correction_type multi-scan
_exptl_absorpt_process_details
;
        CrysAlisPro, Oxford Diffraction Ltd.,
        Version 1.171.33.66 (release 28-04-2010 CrysAlis171 .NET)
        (compiled Apr 28 2010,14:27:37)
        empirical absorption correction using spherical harmonics,
 implemented in SCALE3 ABSPACK scaling algorithm.
;
_exptl_crystal_colour blue
_exptl_crystal_density_diffrn 1.302
_exptl_crystal_description prism
_exptl_crystal_F_000 1428
_exptl_crystal_size_max 0.2
_exptl_crystal_size_mid 0.1
_exptl_crystal_size_min 0.1
_refine_diff_density_max 0.478
_refine_diff_density_min -0.296
_refine_diff_density_rms 0.063
_refine_ls_extinction_method none
_refine_ls_goodness_of_fit_ref 0.71
_refine_ls_hydrogen_treatment constr
_refine_ls_matrix_type full
_refine_ls_number_parameters 190
_refine_ls_number_reflns 2970
_refine_ls_number_restraints 18
_refine_ls_restrained_S_all 0.709
_refine_ls_R_factor_all 0.2252
_refine_ls_R_factor_gt 0.0689
_refine_ls_shift/su_max 0.001
_refine_ls_shift/su_mean 0
_refine_ls_structure_factor_coef Fsqd
_refine_ls_weighting_details 'calc w=1/[\s^2^(Fo^2^)+(0.0842P)^2^+0.0000P] where P=(Fo^2^+2Fc^2^)/3'
_refine_ls_weighting_scheme calc
_refine_ls_wR_factor_gt 0.1559
_refine_ls_wR_factor_ref 0.1867
_reflns_number_gt 811
_reflns_number_total 2970
_reflns_threshold_expression >2sigma(I)
_cod_data_source_file ic201326d_si_002_2.cif
_cod_data_source_block 505pb1
_cod_original_cell_volume 3379.8(5)
_cod_original_sg_symbol_H-M 'P 42/n'
_cod_database_code 4326292

loop_
_symmetry_equiv_pos_as_xyz
'x, y, z'
'-x+1/2, -y+1/2, z'
'-y, x+1/2, z+1/2'
'y+1/2, -x, z+1/2'
'-x, -y, -z'
'x-1/2, y-1/2, -z'
'y, -x-1/2, -z-1/2'
'-y-1/2, x, -z-1/2'

loop_
_atom_site_label
_atom_site_type_symbol
_atom_site_fract_x
_atom_site_fract_y
_atom_site_fract_z
_atom_site_U_iso_or_equiv
_atom_site_adp_type
_atom_site_occupancy
_atom_site_symmetry_multiplicity
_atom_site_calc_flag
_atom_site_refinement_flags
_atom_site_disorder_assembly
_atom_site_disorder_group
Cu1 Cu 0.7500 0.2500 0.11477(4) 0.0605(5) Uani 1 2 d S . .
C1 C 0.9284(14) 0.6494(13) 0.1107(6) 0.044(4) Uiso 0.50 1 d P . .
H1A H 1.0162 0.6527 0.1150 0.066 Uiso 0.50 1 d PR . .
H1B H 0.8885 0.6902 0.1363 0.066 Uiso 0.50 1 d PR . .
H1C H 0.9069 0.6899 0.0821 0.066 Uiso 0.50 1 d PR . .
C2 C 0.8738(17) 0.5147(15) 0.1093(6) 0.038(6) Uiso 0.50 1 d P . .
C3 C 0.7381(14) 0.5198(15) 0.1013(6) 0.072(5) Uiso 0.50 1 d P . .
H3A H 0.7096 0.5912 0.1185 0.087 Uiso 0.50 1 d PR . .
H3B H 0.7221 0.5352 0.0686 0.087 Uiso 0.50 1 d PR . .
C4 C 0.9017(15) 0.4472(15) 0.1574(6) 0.044(5) Uiso 0.50 1 d P . .
H4A H 0.9825 0.4698 0.1691 0.052 Uiso 0.50 1 d PR . .
H4B H 0.8410 0.4787 0.1792 0.052 Uiso 0.50 1 d PR . .
C5 C 0.9387(18) 0.4413(18) 0.0691(7) 0.036(6) Uiso 0.50 1 d P . .
H5A H 0.9491 0.4947 0.0423 0.043 Uiso 0.50 1 d PR . .
H5B H 1.0203 0.4198 0.0803 0.043 Uiso 0.50 1 d PR . .
C6 C 0.6043(16) 0.4423(14) 0.1613(5) 0.054(4) Uiso 0.50 1 d P . .
H6A H 0.6061 0.5310 0.1656 0.065 Uiso 0.50 1 d PR . .
H6B H 0.6495 0.4046 0.1867 0.065 Uiso 0.50 1 d PR . .
C7 C 0.469(2) 0.399(2) 0.1608(7) 0.063(8) Uiso 0.50 1 d P . .
C8 C 0.4729(18) 0.2669(18) 0.1468(7) 0.068(8) Uiso 0.50 1 d P . .
H8A H 0.4890 0.2709 0.1136 0.081 Uiso 0.50 1 d PR . .
H8B H 0.3932 0.2279 0.1508 0.081 Uiso 0.50 1 d PR . .
C9 C 0.4374(19) 0.4000(19) 0.2159(7) 0.094(8) Uiso 0.50 1 d P . .
H9A H 0.5025 0.3559 0.2313 0.141 Uiso 0.50 1 d PR . .
H9B H 0.3598 0.3621 0.2230 0.141 Uiso 0.50 1 d PR . .
H9C H 0.4368 0.4840 0.2264 0.141 Uiso 0.50 1 d PR . .
C10 C 0.3711(16) 0.4610(16) 0.1371(6) 0.089(6) Uiso 0.50 1 d P . .
H10A H 0.3660 0.5437 0.1488 0.133 Uiso 0.50 1 d PR . .
H10B H 0.2938 0.4198 0.1419 0.133 Uiso 0.50 1 d PR . .
H10C H 0.3896 0.4630 0.1044 0.133 Uiso 0.50 1 d PR . .
C11 C 1.0186(15) 0.2642(16) 0.1582(6) 0.040(5) Uiso 0.50 1 d P . .
H11A H 1.0558 0.2734 0.1277 0.049 Uiso 0.50 1 d PR . .
H11B H 1.0665 0.3120 0.1803 0.049 Uiso 0.50 1 d PR . .
C12 C 1.0263(15) 0.1273(15) 0.1725(6) 0.030(5) Uiso 0.50 1 d P . .
C13 C 0.9479(11) 0.0363(11) 0.1404(5) 0.037(3) Uiso 0.50 1 d P . .
H13A H 0.9741 0.0439 0.1082 0.044 Uiso 0.50 1 d PR . .
H13B H 0.9624 -0.0478 0.1504 0.044 Uiso 0.50 1 d PR . .
C14 C 1.1643(15) 0.0836(17) 0.1605(7) 0.089(6) Uiso 0.50 1 d P . .
H14A H 1.1742 -0.0020 0.1681 0.134 Uiso 0.50 1 d PR . .
H14B H 1.2231 0.1317 0.1777 0.134 Uiso 0.50 1 d PR . .
H14C H 1.1774 0.0952 0.1277 0.134 Uiso 0.50 1 d PR . .
C15 C 1.0111(16) 0.1079(14) 0.2242(5) 0.054(5) Uiso 0.50 1 d P . .
H15A H 1.0119 0.0213 0.2310 0.082 Uiso 0.50 1 d PR . .
H15B H 0.9335 0.1424 0.2335 0.082 Uiso 0.50 1 d PR . .
H15C H 1.0765 0.1479 0.2409 0.082 Uiso 0.50 1 d PR . .
C16 C 0.8388(15) 0.3149(14) 0.0115(6) 0.083(5) Uiso 0.50 1 d P . .
H16A H 0.8982 0.3527 -0.0093 0.099 Uiso 0.50 1 d PR . .
H16B H 0.7657 0.3664 0.0109 0.099 Uiso 0.50 1 d PR . .
C17 C 0.8062(12) 0.1901(12) -0.0101(5) 0.049(4) Uiso 0.50 1 d P . .
C18 C 0.7672(13) 0.1031(13) 0.0298(5) 0.060(4) Uiso 0.50 1 d P . .
H18A H 0.7352 0.0273 0.0166 0.072 Uiso 0.50 1 d PR . .
H18B H 0.8410 0.0821 0.0472 0.072 Uiso 0.50 1 d PR . .
C19 C 0.9200(16) 0.1229(16) -0.0291(6) 0.107(6) Uiso 0.50 1 d P . .
H19A H 0.9817 0.1183 -0.0052 0.161 Uiso 0.50 1 d PR . .
H19B H 0.9525 0.1667 -0.0555 0.161 Uiso 0.50 1 d PR . .
H19C H 0.8968 0.0412 -0.0384 0.161 Uiso 0.50 1 d PR . .
C20 C 0.7111(16) 0.1968(16) -0.0471(6) 0.107(7) Uiso 0.50 1 d P . .
H20A H 0.6932 0.1160 -0.0589 0.160 Uiso 0.50 1 d PR . .
H20B H 0.7500 0.2500 -0.0720 0.160 Uiso 1 2 d SR . .
H20C H 0.6378 0.2316 -0.0337 0.160 Uiso 0.50 1 d PR . .
C21 C 0.5478(16) 0.0442(15) 0.1616(6) 0.050(5) Uiso 0.50 1 d P . .
H21A H 0.5696 -0.0005 0.1896 0.060 Uiso 0.50 1 d PR . .
H21B H 0.4594 0.0381 0.1571 0.060 Uiso 0.50 1 d PR . .
C22 C 0.7395(11) -0.0472(11) 0.1278(5) 0.038(4) Uiso 0.50 1 d P . .
H22A H 0.7484 -0.1126 0.1506 0.046 Uiso 0.50 1 d PR . .
H22B H 0.7702 -0.0757 0.0980 0.046 Uiso 0.50 1 d PR . .
C23 C 0.585(2) 0.046(2) 0.0758(9) 0.065(9) Uiso 0.50 1 d P . .
H23A H 0.5917 -0.0202 0.0532 0.078 Uiso 0.50 1 d PR . .
H23B H 0.5028 0.0804 0.0735 0.078 Uiso 0.50 1 d PR . .
C24 C 0.6002(16) -0.0101(17) 0.1220(7) 0.043(7) Uiso 0.50 1 d P . .
C25 C 0.532(2) -0.1313(19) 0.1202(8) 0.091(8) Uiso 0.50 1 d P . .
H25A H 0.5667 -0.1745 0.0941 0.136 Uiso 0.50 1 d PR . .
H25B H 0.4476 -0.1116 0.1139 0.136 Uiso 0.50 1 d PR . .
H25C H 0.5369 -0.1824 0.1475 0.136 Uiso 0.50 1 d PR . .
N32 N 0.6635(12) 0.4130(11) 0.1176(5) 0.066(4) Uiso 0.50 1 d P . .
H1 H 0.6011 0.4075 0.0965 0.080 Uiso 0.50 1 d PR . .
N12 N 0.8940(12) 0.3057(12) 0.1563(5) 0.043(5) Uiso 0.50 1 d P . .
H2 H 0.8657 0.2872 0.1853 0.052 Uiso 0.50 1 d PR . .
N22 N 0.8902(11) 0.3238(11) 0.0551(4) 0.056(4) Uiso 0.50 1 d P . .
H3 H 0.9516 0.2666 0.0549 0.067 Uiso 0.50 1 d PR . .
N36 N 0.5779(13) 0.1725(13) 0.1672(5) 0.050(5) Uiso 0.50 1 d P . .
H4 H 0.5921 0.1938 0.1974 0.060 Uiso 0.50 1 d PR . .
N16 N 0.8122(10) 0.0653(10) 0.1437(5) 0.049(3) Uiso 0.50 1 d P . .
H5 H 0.7975 0.0710 0.1748 0.058 Uiso 0.50 1 d PR . .
N26 N 0.6776(9) 0.1476(9) 0.0620(3) 0.032(3) Uiso 0.50 1 d P . .
H6 H 0.6341 0.2033 0.0449 0.039 Uiso 0.50 1 d PR . .
N7 N 0.7500 0.2500 0.2851(3) 0.067(2) Uani 1 2 d SD . .
O1 O 0.7500 0.2500 0.2427(3) 0.087(5) Uani 0.626(16) 2 d SPD A 1
O2 O 0.7441(11) 0.3457(6) 0.3074(3) 0.115(5) Uani 0.626(16) 1 d PD A 1
O1' O 0.7500 0.2500 0.3256(11) 0.138(12) Uiso 0.374(16) 2 d SP A 2
O2' O 0.7060(14) 0.1661(14) 0.2596(7) 0.076(7) Uiso 0.374(16) 1 d P A 2
N8 N 0.2500 0.2500 0.02385(10) 0.105(7) Uiso 0.50 2 d SPD . 1
O3 O 0.2500 0.2500 -0.01869(10) 0.258(16) Uiso 0.50 2 d SPD B 1
O4 O 0.1547(5) 0.229(2) 0.04512(10) 0.312(15) Uiso 0.50 1 d PD C 1
N8' N 0.1301(3) 0.1836(3) 0.0202(6) 0.28(3) Uiso 0.25 1 d PD . 2
O3' O 0.1486(5) 0.2947(3) 0.0219(11) 0.149(11) Uiso 0.25 1 d PD . 2
O4' O 0.2162(6) 0.1129(7) 0.0141(13) 0.215(16) Uiso 0.25 1 d PD . 2
O5' O 0.0253(5) 0.1436(6) 0.0237(7) 0.091(7) Uiso 0.25 1 d PD . 2
O6 O 0.7357(5) -0.0750(5) 0.2567(2) 0.131(3) Uani 1 1 d . . .
H6C H 0.7300 0.0020 0.2673 0.157 Uiso 1 1 d R . .
H6D H 0.8111 -0.0890 0.2458 0.157 Uiso 1 1 d R . .

loop_
_atom_site_aniso_label
_atom_site_aniso_U_11
_atom_site_aniso_U_22
_atom_site_aniso_U_33
_atom_site_aniso_U_23
_atom_site_aniso_U_13
_atom_site_aniso_U_12
Cu1 0.0641(10) 0.0621(10) 0.0552(7) 0.000 0.000 -0.0268(8)
N7 0.060(7) 0.051(8) 0.090(9) 0.000 0.000 0.002(7)
O1 0.083(11) 0.109(16) 0.071(9) 0.000 0.000 -0.001(11)
O2 0.179(10) 0.084(10) 0.083(9) -0.038(7) -0.009(8) 0.025(8)
O6 0.080(4) 0.092(5) 0.221(7) -0.046(5) -0.019(5) 0.011(3)

loop_
_atom_type_symbol
_atom_type_description
_atom_type_scat_dispersion_real
_atom_type_scat_dispersion_imag
_atom_type_scat_source
C C 0.0033 0.0016 'International Tables Vol C Tables 4.2.6.8 and 6.1.1.4'
H H 0 0 'International Tables Vol C Tables 4.2.6.8 and 6.1.1.4'
N N 0.0061 0.0033 'International Tables Vol C Tables 4.2.6.8 and 6.1.1.4'
O O 0.0106 0.006 'International Tables Vol C Tables 4.2.6.8 and 6.1.1.4'
Cu Cu 0.3201 1.2651 'International Tables Vol C Tables 4.2.6.8 and 6.1.1.4'

loop_
_geom_angle_atom_site_label_1
_geom_angle_atom_site_label_2
_geom_angle_atom_site_label_3
_geom_angle
_geom_angle_site_symmetry_1
_geom_angle_site_symmetry_3
N32 Cu1 N32 175.4(8) . 2_655
N32 Cu1 N26 109.3(5) . .
N32 Cu1 N26 74.3(5) 2_655 .
N32 Cu1 N26 74.3(5) . 2_655
N32 Cu1 N26 109.3(5) 2_655 2_655
N26 Cu1 N26 83.8(5) . 2_655
N32 Cu1 N12 83.1(5) . 2_655
N32 Cu1 N12 94.2(5) 2_655 2_655
N26 Cu1 N12 88.8(5) . 2_655
N26 Cu1 N12 152.2(5) 2_655 2_655
N32 Cu1 N12 94.2(5) . .
N32 Cu1 N12 83.1(5) 2_655 .
N26 Cu1 N12 152.2(5) . .
N26 Cu1 N12 88.8(5) 2_655 .
N12 Cu1 N12 109.1(8) 2_655 .
N32 Cu1 N16 21.2(4) . 2_655
N32 Cu1 N16 154.5(6) 2_655 2_655
N26 Cu1 N16 129.7(4) . 2_655
N26 Cu1 N16 84.6(4) 2_655 2_655
N12 Cu1 N16 79.7(5) 2_655 2_655
N12 Cu1 N16 75.8(5) . 2_655
N32 Cu1 N16 154.5(6) . .
N32 Cu1 N16 21.2(4) 2_655 .
N26 Cu1 N16 84.6(4) . .
N26 Cu1 N16 129.7(4) 2_655 .
N12 Cu1 N16 75.8(5) 2_655 .
N12 Cu1 N16 79.7(5) . .
N16 Cu1 N16 137.1(7) 2_655 .
N32 Cu1 N22 91.5(5) . 2_655
N32 Cu1 N22 91.8(4) 2_655 2_655
N26 Cu1 N22 18.7(4) . 2_655
N26 Cu1 N22 84.0(3) 2_655 2_655
N12 Cu1 N22 80.6(5) 2_655 2_655
N12 Cu1 N22 169.3(5) . 2_655
N16 Cu1 N22 111.3(4) 2_655 2_655
N16 Cu1 N22 98.8(4) . 2_655
N32 Cu1 N22 91.8(4) . .
N32 Cu1 N22 91.5(5) 2_655 .
N26 Cu1 N22 84.0(3) . .
N26 Cu1 N22 18.7(4) 2_655 .
N12 Cu1 N22 169.3(5) 2_655 .
N12 Cu1 N22 80.6(5) . .
N16 Cu1 N22 98.8(4) 2_655 .
N16 Cu1 N22 111.3(4) . .
N22 Cu1 N22 90.1(5) 2_655 .
N32 Cu1 N36 85.6(5) . .
N32 Cu1 N36 91.6(6) 2_655 .
N26 Cu1 N36 88.7(4) . .
N26 Cu1 N36 154.8(5) 2_655 .
N12 Cu1 N36 2.7(7) 2_655 .
N12 Cu1 N36 108.1(3) . .
N16 Cu1 N36 81.8(4) 2_655 .
N16 Cu1 N36 73.1(4) . .
N22 Cu1 N36 81.3(4) 2_655 .
N22 Cu1 N36 171.0(4) . .
C25 C1 C24 73(3) 2_655 2_655
C25 C1 C2 88(3) 2_655 .
C24 C1 C2 16.8(9) 2_655 .
C25 C1 H1A 34.1 2_655 .
C24 C1 H1A 101.8 2_655 .
C2 C1 H1A 114.2 . .
C25 C1 H1B 97.9 2_655 .
C24 C1 H1B 101.3 2_655 .
C2 C1 H1B 106.0 . .
H1A C1 H1B 109.5 . .
C25 C1 H1C 141.9 2_655 .
C24 C1 H1C 124.5 2_655 .
C2 C1 H1C 108.1 . .
H1A C1 H1C 109.5 . .
H1B C1 H1C 109.5 . .
C24 C2 C23 109(4) 2_655 2_655
C24 C2 C22 106(4) 2_655 2_655
C23 C2 C22 138(2) 2_655 2_655
C24 C2 C3 137(4) 2_655 .
C23 C2 C3 104.5(19) 2_655 .
C22 C2 C3 34.3(8) 2_655 .
C24 C2 C5 105(4) 2_655 .
C23 C2 C5 5.8(18) 2_655 .
C22 C2 C5 144.0(16) 2_655 .
C3 C2 C5 110.3(15) . .
C24 C2 C1 81(4) 2_655 .
C23 C2 C1 111.9(18) 2_655 .
C22 C2 C1 95.0(12) 2_655 .
C3 C2 C1 109.9(14) . .
C5 C2 C1 108.6(13) . .
C24 C2 C4 32(4) 2_655 .
C23 C2 C4 111.1(18) 2_655 .
C22 C2 C4 87.3(12) 2_655 .
C3 C2 C4 109.8(13) . .
C5 C2 C4 108.7(13) . .
C1 C2 C4 109.5(14) . .
C24 C2 C25 64(4) 2_655 2_655
C23 C2 C25 109.2(18) 2_655 2_655
C22 C2 C25 106.2(14) 2_655 2_655
C3 C2 C25 127.5(15) . 2_655
C5 C2 C25 104.5(14) . 2_655
C1 C2 C25 19.2(10) . 2_655
C4 C2 C25 94.1(14) . 2_655
C24 C2 C21 16(4) 2_655 2_655
C23 C2 C21 106.4(19) 2_655 2_655
C22 C2 C21 100.8(13) 2_655 2_655
C3 C2 C21 126.6(13) . 2_655
C5 C2 C21 102.6(12) . 2_655
C1 C2 C21 97.3(13) . 2_655
C4 C2 C21 17.2(8) . 2_655
C25 C2 C21 80.0(12) 2_655 2_655
C22 C3 N32 98.3(17) 2_655 .
C22 C3 C2 66.0(15) 2_655 .
N32 C3 C2 117.3(13) . .
C22 C3 N16 67.9(14) 2_655 2_655
N32 C3 N16 30.5(6) . 2_655
C2 C3 N16 101.2(12) . 2_655
C22 C3 C24 57.6(14) 2_655 2_655
N32 C3 C24 111.7(12) . 2_655
C2 C3 C24 9.8(10) . 2_655
N16 C3 C24 92.6(10) 2_655 2_655
C22 C3 H3A 49.9 2_655 .
N32 C3 H3A 106.7 . .
C2 C3 H3A 105.4 . .
N16 C3 H3A 87.9 2_655 .
C24 C3 H3A 100.5 2_655 .
C22 C3 H3B 148.8 2_655 .
N32 C3 H3B 110.0 . .
C2 C3 H3B 109.5 . .
N16 C3 H3B 139.9 2_655 .
C24 C3 H3B 119.3 2_655 .
H3A C3 H3B 107.4 . .
C21 C4 C24 96(3) 2_655 2_655
C21 C4 N36 87(3) 2_655 2_655
C24 C4 N36 135.6(18) 2_655 2_655
C21 C4 N12 103(3) 2_655 .
C24 C4 N12 122.6(16) 2_655 .
N36 C4 N12 18.4(8) 2_655 .
C21 C4 C2 107(3) 2_655 .
C24 C4 C2 11.6(13) 2_655 .
N36 C4 C2 131.1(15) 2_655 .
N12 C4 C2 115.6(12) . .
C21 C4 H4A 9.9 2_655 .
C24 C4 H4A 99.2 2_655 .
N36 C4 H4A 91.3 2_655 .
N12 C4 H4A 108.0 . .
C2 C4 H4A 110.8 . .
C21 C4 H4B 117.4 2_655 .
C24 C4 H4B 109.1 2_655 .
N36 C4 H4B 108.4 2_655 .
N12 C4 H4B 109.2 . .
C2 C4 H4B 105.6 . .
H4A C4 H4B 107.5 . .
C23 C5 N22 103(7) 2_655 .
C23 C5 C2 21(7) 2_655 .
N22 C5 C2 119.5(15) . .
C23 C5 N26 74(7) 2_655 2_655
N22 C5 N26 30.8(6) . 2_655
C2 C5 N26 92.6(12) . 2_655
C23 C5 C24 34(7) 2_655 2_655
N22 C5 C24 122.3(15) . 2_655
C2 C5 C24 14.9(9) . 2_655
N26 C5 C24 100.2(12) 2_655 2_655
C23 C5 H5A 106.7 2_655 .
N22 C5 H5A 110.5 . .
C2 C5 H5A 109.5 . .
N26 C5 H5A 110.5 2_655 .
C24 C5 H5A 117.7 2_655 .
C23 C5 H5B 125.9 2_655 .
N22 C5 H5B 102.3 . .
C2 C5 H5B 106.6 . .
N26 C5 H5B 128.0 2_655 .
C24 C5 H5B 92.0 2_655 .
H5A C5 H5B 107.5 . .
C13 C6 N16 105.0(19) 2_655 2_655
C13 C6 N32 75.3(15) 2_655 .
N16 C6 N32 34.3(8) 2_655 .
C13 C6 C7 56.3(15) 2_655 .
N16 C6 C7 143.3(17) 2_655 .
N32 C6 C7 110.5(15) . .
C13 C6 C12 71.9(16) 2_655 2_655
N16 C6 C12 144.3(15) 2_655 2_655
N32 C6 C12 117.0(13) . 2_655
C7 C6 C12 15.7(10) . 2_655
C13 C6 H6A 80.6 2_655 .
N16 C6 H6A 97.2 2_655 .
N32 C6 H6A 108.8 . .
C7 C6 H6A 108.7 . .
C12 C6 H6A 116.7 2_655 .
C13 C6 H6B 167.1 2_655 .
N16 C6 H6B 83.8 2_655 .
N32 C6 H6B 109.6 . .
C7 C6 H6B 111.1 . .
C12 C6 H6B 95.4 2_655 .
H6A C6 H6B 108.1 . .
C12 C7 C13 128(5) 2_655 2_655
C12 C7 C10 139(5) 2_655 .
C13 C7 C10 92.8(17) 2_655 .
C12 C7 C14 102(5) 2_655 2_655
C13 C7 C14 129(2) 2_655 2_655
C10 C7 C14 36.9(11) . 2_655
C12 C7 C8 65(4) 2_655 .
C13 C7 C8 112.3(19) 2_655 .
C10 C7 C8 110.3(17) . .
C14 C7 C8 98.8(17) 2_655 .
C12 C7 C6 94(5) 2_655 .
C13 C7 C6 33.7(9) 2_655 .
C10 C7 C6 124.6(19) . .
C14 C7 C6 155(2) 2_655 .
C8 C7 C6 105.4(17) . .
C12 C7 C9 45(4) 2_655 .
C13 C7 C9 126.2(19) 2_655 .
C10 C7 C9 108.0(18) . .
C14 C7 C9 78.3(15) 2_655 .
C8 C7 C9 106.0(18) . .
C6 C7 C9 100.9(15) . .
C12 C7 C11 52(4) 2_655 2_655
C13 C7 C11 118.0(17) 2_655 2_655
C10 C7 C11 120.4(17) . 2_655
C14 C7 C11 101.8(16) 2_655 2_655
C8 C7 C11 13.5(11) . 2_655
C6 C7 C11 103.3(15) . 2_655
C9 C7 C11 93.6(14) . 2_655
C12 C7 C15 38(4) 2_655 2_655
C13 C7 C15 113.1(17) 2_655 2_655
C10 C7 C15 125.6(17) . 2_655
C14 C7 C15 97.4(15) 2_655 2_655
C8 C7 C15 103.0(16) . 2_655
C6 C7 C15 83.7(13) . 2_655
C9 C7 C15 19.1(9) . 2_655
C11 C7 C15 89.5(12) 2_655 2_655
C11 C8 C12 103(4) 2_655 2_655
C11 C8 C7 120(5) 2_655 .
C12 C8 C7 17.2(12) 2_655 .
C11 C8 N36 35(4) 2_655 .
C12 C8 N36 109.1(15) 2_655 .
C7 C8 N36 121.7(17) . .
C11 C8 N12 52(4) 2_655 2_655
C12 C8 N12 107.6(14) 2_655 2_655
C7 C8 N12 115.9(16) . 2_655
N36 C8 N12 17.3(7) . 2_655
C11 C8 H8A 132.2 2_655 .
C12 C8 H8A 119.5 2_655 .
C7 C8 H8A 103.2 . .
N36 C8 H8A 104.8 . .
N12 C8 H8A 91.5 2_655 .
C11 C8 H8B 77.4 2_655 .
C12 C8 H8B 107.9 2_655 .
C7 C8 H8B 111.1 . .
N36 C8 H8B 107.7 . .
N12 C8 H8B 123.2 2_655 .
H8A C8 H8B 107.3 . .
C15 C9 C12 94(3) 2_655 2_655
C15 C9 C7 101(3) 2_655 .
C12 C9 C7 13.5(12) 2_655 .
C15 C9 C14 148(4) 2_655 2_655
C12 C9 C14 54.9(11) 2_655 2_655
C7 C9 C14 47.1(10) . 2_655
C15 C9 H9A 23.4 2_655 .
C12 C9 H9A 95.9 2_655 .
C7 C9 H9A 107.0 . .
C14 C9 H9A 147.0 2_655 .
C15 C9 H9B 131.0 2_655 .
C12 C9 H9B 111.2 2_655 .
C7 C9 H9B 113.0 . .
C14 C9 H9B 73.5 2_655 .
H9A C9 H9B 109.5 . .
C15 C9 H9C 91.0 2_655 .
C12 C9 H9C 120.3 2_655 .
C7 C9 H9C 108.3 . .
C14 C9 H9C 99.6 2_655 .
H9A C9 H9C 109.5 . .
H9B C9 H9C 109.5 . .
C14 C10 C7 73.2(18) 2_655 .
C14 C10 C12 63.8(16) 2_655 2_655
C7 C10 C12 9.4(13) . 2_655
C14 C10 C13 113.1(19) 2_655 2_655
C7 C10 C13 40.8(11) . 2_655
C12 C10 C13 50.1(8) 2_655 2_655
C14 C10 H10A 102.3 2_655 .
C7 C10 H10A 108.4 . .
C12 C10 H10A 109.8 2_655 .
C13 C10 H10A 91.6 2_655 .
C14 C10 H10B 44.0 2_655 .
C7 C10 H10B 111.2 . .
C12 C10 H10B 102.3 2_655 .
C13 C10 H10B 150.7 2_655 .
H10A C10 H10B 109.5 . .
C14 C10 H10C 145.1 2_655 .
C7 C10 H10C 108.8 . .
C12 C10 H10C 116.0 2_655 .
C13 C10 H10C 80.7 2_655 .
H10A C10 H10C 109.5 . .
H10B C10 H10C 109.5 . .
C8 C11 N36 132(5) 2_655 2_655
C8 C11 N12 112(4) 2_655 .
N36 C11 N12 20.3(9) 2_655 .
C8 C11 C12 60(4) 2_655 .
N36 C11 C12 120.5(15) 2_655 .
N12 C11 C12 111.4(12) . .
C8 C11 C7 47(4) 2_655 2_655
N36 C11 C7 126.1(15) 2_655 2_655
N12 C11 C7 112.9(13) . 2_655
C12 C11 C7 13.1(10) . 2_655
C8 C11 H11A 51.2 2_655 .
N36 C11 H11A 117.9 2_655 .
N12 C11 H11A 109.1 . .
C12 C11 H11A 108.5 . .
C7 C11 H11A 96.2 2_655 .
C8 C11 H11B 136.2 2_655 .
N36 C11 H11B 91.1 2_655 .
N12 C11 H11B 111.4 . .
C12 C11 H11B 108.2 . .
C7 C11 H11B 117.6 2_655 .
H11A C11 H11B 108.3 . .
C7 C12 C9 122(5) 2_655 2_655
C7 C12 C8 98(5) 2_655 2_655
C9 C12 C8 133.4(19) 2_655 2_655
C7 C12 C15 132(5) 2_655 .
C9 C12 C15 23.9(12) 2_655 .
C8 C12 C15 130.5(17) 2_655 .
C7 C12 C11 115(5) 2_655 .
C9 C12 C11 118.4(17) 2_655 .
C8 C12 C11 17.7(12) 2_655 .
C15 C12 C11 112.9(14) . .
C7 C12 C13 40(4) 2_655 .
C9 C12 C13 123.8(15) 2_655 .
C8 C12 C13 102.2(14) 2_655 .
C15 C12 C13 115.1(12) . .
C11 C12 C13 114.4(13) . .
C7 C12 C14 62(4) 2_655 .
C9 C12 C14 82.0(14) 2_655 .
C8 C12 C14 97.3(14) 2_655 .
C15 C12 C14 105.7(14) . .
C11 C12 C14 106.1(12) . .
C13 C12 C14 101.0(13) . .
C7 C12 C6 70(4) 2_655 2_655
C9 C12 C6 109.6(15) 2_655 2_655
C8 C12 C6 106.7(15) 2_655 2_655
C15 C12 C6 92.0(12) . 2_655
C11 C12 C6 110.2(13) . 2_655
C13 C12 C6 30.7(6) . 2_655
C14 C12 C6 128.9(14) . 2_655
C7 C12 C10 32(4) 2_655 2_655
C9 C12 C10 103.2(14) 2_655 2_655
C8 C12 C10 98.0(14) 2_655 2_655
C15 C12 C10 123.6(13) . 2_655
C11 C12 C10 113.5(13) . 2_655
C13 C12 C10 70.8(10) . 2_655
C14 C12 C10 30.7(8) . 2_655
C6 C12 C10 100.4(12) 2_655 2_655
C6 C13 C7 89.9(19) 2_655 2_655
C6 C13 N32 70.7(14) 2_655 2_655
C7 C13 N32 125.0(15) 2_655 2_655
C6 C13 N16 41.8(12) 2_655 .
C7 C13 N16 123.0(15) 2_655 .
N32 C13 N16 32.2(6) 2_655 .
C6 C13 C12 77.4(16) 2_655 .
C7 C13 C12 12.8(13) 2_655 .
N32 C13 C12 117.4(11) 2_655 .
N16 C13 C12 110.8(11) . .
C6 C13 C10 133.7(19) 2_655 2_655
C7 C13 C10 46.5(11) 2_655 2_655
N32 C13 C10 142.1(13) 2_655 2_655
N16 C13 C10 167.1(11) . 2_655
C12 C13 C10 59.1(10) . 2_655
C6 C13 H13A 146.8 2_655 .
C7 C13 H13A 100.6 2_655 .
N32 C13 H13A 77.6 2_655 .
N16 C13 H13A 109.1 . .
C12 C13 H13A 110.0 . .
C10 C13 H13A 70.2 2_655 .
C6 C13 H13B 98.9 2_655 .
C7 C13 H13B 105.3 2_655 .
N32 C13 H13B 127.8 2_655 .
N16 C13 H13B 109.6 . .
C12 C13 H13B 109.0 . .
C10 C13 H13B 82.3 2_655 .
H13A C13 H13B 108.3 . .
C10 C14 C7 69.9(17) 2_655 2_655
C10 C14 C12 85.5(19) 2_655 .
C7 C14 C12 15.7(11) 2_655 .
C10 C14 C9 114.4(19) 2_655 2_655
C7 C14 C9 54.6(12) 2_655 2_655
C12 C14 C9 43.1(8) . 2_655
C10 C14 H14A 72.7 2_655 .
C7 C14 H14A 103.6 2_655 .
C12 C14 H14A 109.9 . .
C9 C14 H14A 88.0 2_655 .
C10 C14 H14B 160.9 2_655 .
C7 C14 H14B 125.9 2_655 .
C12 C14 H14B 110.4 . .
C9 C14 H14B 84.7 2_655 .
H14A C14 H14B 109.5 . .
C10 C14 H14C 53.8 2_655 .
C7 C14 H14C 97.8 2_655 .
C12 C14 H14C 108.0 . .
C9 C14 H14C 151.0 2_655 .
H14A C14 H14C 109.5 . .
H14B C14 H14C 109.5 . .
C9 C15 C12 62(3) 2_655 .
C9 C15 C7 60(3) 2_655 2_655
C12 C15 C7 10.4(11) . 2_655
C9 C15 H15A 86.2 2_655 .
C12 C15 H15A 109.7 . .
C7 C15 H15A 99.2 2_655 .
C9 C15 H15B 164.1 2_655 .
C12 C15 H15B 108.3 . .
C7 C15 H15B 113.3 2_655 .
H15A C15 H15B 109.5 . .
C9 C15 H15C 65.5 2_655 .
C12 C15 H15C 110.4 . .
C7 C15 H15C 115.3 2_655 .
H15A C15 H15C 109.5 . .
H15B C15 H15C 109.5 . .
N22 C16 N26 32.6(6) . 2_655
N22 C16 C17 121.7(13) . .
N26 C16 C17 126.7(13) 2_655 .
N22 C16 C18 87.2(11) . 2_655
N26 C16 C18 55.5(8) 2_655 2_655
C17 C16 C18 118.4(13) . 2_655
N22 C16 C17 135.6(14) . 2_655
N26 C16 C17 104.5(12) 2_655 2_655
C17 C16 C17 66.9(10) . 2_655
C18 C16 C17 56.8(9) 2_655 2_655
N22 C16 C20 173.8(15) . 2_655
N26 C16 C20 153.0(14) 2_655 2_655
C17 C16 C20 58.7(9) . 2_655
C18 C16 C20 97.9(12) 2_655 2_655
C17 C16 C20 50.6(8) 2_655 2_655
N22 C16 H16A 105.2 . .
N26 C16 H16A 123.6 2_655 .
C17 C16 H16A 106.1 . .
C18 C16 H16A 117.4 2_655 .
C17 C16 H16A 113.9 2_655 .
C20 C16 H16A 69.4 2_655 .
N22 C16 H16B 107.9 . .
N26 C16 H16B 76.4 2_655 .
C17 C16 H16B 108.3 . .
C18 C16 H16B 21.0 2_655 .
C17 C16 H16B 41.7 2_655 .
C20 C16 H16B 77.0 2_655 .
H16A C16 H16B 106.8 . .
C20 C17 C16 114.1(12) . .
C20 C17 C19 109.2(13) . .
C16 C17 C19 112.2(12) . .
C20 C17 C18 111.8(11) . .
C16 C17 C18 107.6(11) . .
C19 C17 C18 101.2(11) . .
C20 C17 C20 54.4(11) . 2_655
C16 C17 C20 68.0(9) . 2_655
C19 C17 C20 102.6(12) . 2_655
C18 C17 C20 155.5(13) . 2_655
C20 C17 C16 67.5(9) . 2_655
C16 C17 C16 95.4(12) . 2_655
C19 C17 C16 149.7(13) . 2_655
C18 C17 C16 56.9(8) . 2_655
C20 C17 C16 99.0(11) 2_655 2_655
C20 C17 C17 59.2(9) . 2_655
C16 C17 C17 60.9(9) . 2_655
C19 C17 C17 153.8(11) . 2_655
C18 C17 C17 105.0(10) . 2_655
C20 C17 C17 51.2(7) 2_655 2_655
C16 C17 C17 52.2(8) 2_655 2_655
N26 C18 C17 117.4(11) . .
N26 C18 C16 61.2(9) . 2_655
C17 C18 C16 66.4(9) . 2_655
N26 C18 H18A 107.2 . .
C17 C18 H18A 109.0 . .
C16 C18 H18A 95.1 2_655 .
N26 C18 H18B 108.1 . .
C17 C18 H18B 107.4 . .
C16 C18 H18B 157.5 2_655 .
H18A C18 H18B 107.3 . .
C17 C19 O5' 98.2(11) . 1_655
C17 C19 H19A 109.4 . .
O5' C19 H19A 12.1 1_655 .
C17 C19 H19B 110.0 . .
O5' C19 H19B 110.3 1_655 .
H19A C19 H19B 109.5 . .
C17 C19 H19C 109.1 . .
O5' C19 H19C 119.1 1_655 .
H19A C19 H19C 109.5 . .
H19B C19 H19C 109.5 . .
C20 C20 C17 68.2(10) 2_655 .
C20 C20 C17 57.4(10) 2_655 2_655
C17 C20 C17 69.6(11) . 2_655
C20 C20 C16 103.8(9) 2_655 2_655
C17 C20 C16 61.9(9) . 2_655
C17 C20 C16 53.3(8) 2_655 2_655
C20 C20 H20A 148.9 2_655 .
C17 C20 H20A 110.5 . .
C17 C20 H20A 153.3 2_655 .
C16 C20 H20A 102.1 2_655 .
C20 C20 H20B 45.1 2_655 .
C17 C20 H20B 104.2 . .
C17 C20 H20B 94.5 2_655 .
C16 C20 H20B 147.2 2_655 .
H20A C20 H20B 110.8 . .
C20 C20 H20C 99.8 2_655 .
C17 C20 H20C 108.0 . .
C17 C20 H20C 49.4 2_655 .
C16 C20 H20C 52.8 2_655 .
H20A C20 H20C 109.5 . .
H20B C20 H20C 113.8 . .
C4 C21 C24 60(3) 2_655 .
C4 C21 N36 69(3) 2_655 .
C24 C21 N36 114.0(14) . .
C4 C21 N12 59(3) 2_655 2_655
C24 C21 N12 100.0(12) . 2_655
N36 C21 N12 14.0(8) . 2_655
C4 C21 C2 56(3) 2_655 2_655
C24 C21 C2 5.3(11) . 2_655
N36 C21 C2 108.8(12) . 2_655
N12 C21 C2 94.9(10) 2_655 2_655
C4 C21 H21A 91.3 2_655 .
C24 C21 H21A 111.4 . .
N36 C21 H21A 109.5 . .
N12 C21 H21A 116.6 2_655 .
C2 C21 H21A 113.0 2_655 .
C4 C21 H21B 159.4 2_655 .
C24 C21 H21B 105.3 . .
N36 C21 H21B 107.8 . .
N12 C21 H21B 114.1 2_655 .
C2 C21 H21B 109.0 2_655 .
H21A C21 H21B 108.5 . .
C3 C22 C2 79.8(16) 2_655 2_655
C3 C22 N16 80.8(16) 2_655 .
C2 C22 N16 111.7(11) 2_655 .
C3 C22 C24 95.1(18) 2_655 .
C2 C22 C24 16.4(10) 2_655 .
N16 C22 C24 108.9(11) . .
C3 C22 N32 54.0(14) 2_655 2_655
C2 C22 N32 104.3(11) 2_655 2_655
N16 C22 N32 26.9(6) . 2_655
C24 C22 N32 109.5(10) . 2_655
C3 C22 H22A 146.0 2_655 .
C2 C22 H22A 122.2 2_655 .
N16 C22 H22A 109.5 . .
C24 C22 H22A 110.7 . .
N32 C22 H22A 129.6 2_655 .
C3 C22 H22B 39.1 2_655 .
C2 C22 H22B 92.7 2_655 .
N16 C22 H22B 110.0 . .
C24 C22 H22B 108.5 . .
N32 C22 H22B 85.1 2_655 .
H22A C22 H22B 109.2 . .
C5 C23 C2 153(8) 2_655 2_655
C5 C23 C24 138(8) 2_655 .
C2 C23 C24 17.3(13) 2_655 .
C5 C23 N26 93(7) 2_655 .
C2 C23 N26 110(2) 2_655 .
C24 C23 N26 117.1(18) . .
C5 C23 N22 64(7) 2_655 2_655
C2 C23 N22 135(2) 2_655 2_655
C24 C23 N22 135(2) . 2_655
N26 C23 N22 30.8(7) . 2_655
C5 C23 H23A 88.7 2_655 .
C2 C23 H23A 95.7 2_655 .
C24 C23 H23A 106.8 . .
N26 C23 H23A 108.0 . .
N22 C23 H23A 113.8 2_655 .
C5 C23 H23B 29.9 2_655 .
C2 C23 H23B 125.5 2_655 .
C24 C23 H23B 108.7 . .
N26 C23 H23B 107.9 . .
N22 C23 H23B 77.5 2_655 .
H23A C23 H23B 108.0 . .
C2 C24 C4 136(5) 2_655 2_655
C2 C24 C21 158(5) 2_655 .
C4 C24 C21 23.9(11) 2_655 .
C2 C24 C23 53(3) 2_655 .
C4 C24 C23 121.2(19) 2_655 .
C21 C24 C23 120.9(18) . .
C2 C24 C25 100(4) 2_655 .
C4 C24 C25 120.4(19) 2_655 .
C21 C24 C25 101.2(16) . .
C23 C24 C25 106.1(17) . .
C2 C24 C22 58(4) 2_655 .
C4 C24 C22 94.0(14) 2_655 .
C21 C24 C22 114.3(15) . .
C23 C24 C22 108.0(16) . .
C25 C24 C22 104.5(14) . .
C2 C24 C1 82(4) 2_655 2_655
C4 C24 C1 134.5(18) 2_655 2_655
C21 C24 C1 119.3(15) . 2_655
C23 C24 C1 100.9(15) . 2_655
C25 C24 C1 20.2(11) . 2_655
C22 C24 C1 88.0(12) . 2_655
C2 C24 C5 61(4) 2_655 2_655
C4 C24 C5 118.7(16) 2_655 2_655
C21 C24 C5 115.4(14) . 2_655
C23 C24 C5 7.8(14) . 2_655
C25 C24 C5 103.0(16) . 2_655
C22 C24 C5 115.7(15) . 2_655
C1 C24 C5 100.6(13) 2_655 2_655
C2 C24 C3 33(3) 2_655 2_655
C4 C24 C3 108.2(14) 2_655 2_655
C21 C24 C3 131.9(16) . 2_655
C23 C24 C3 80.7(13) . 2_655
C25 C24 C3 113.7(15) . 2_655
C22 C24 C3 27.3(7) . 2_655
C1 C24 C3 93.8(12) 2_655 2_655
C5 C24 C3 88.5(12) 2_655 2_655
C1 C25 C24 87(3) 2_655 .
C1 C25 C2 72(3) 2_655 2_655
C24 C25 C2 16.0(10) . 2_655
C1 C25 H25A 28.9 2_655 .
C24 C25 H25A 105.1 . .
C2 C25 H25A 89.2 2_655 .
C1 C25 H25B 137.3 2_655 .
C24 C25 H25B 106.3 . .
C2 C25 H25B 112.6 2_655 .
H25A C25 H25B 109.5 . .
C1 C25 H25C 99.2 2_655 .
C24 C25 H25C 116.8 . .
C2 C25 H25C 124.3 2_655 .
H25A C25 H25C 109.5 . .
H25B C25 H25C 109.5 . .
N16 N32 C6 45.1(12) 2_655 .
N16 N32 C13 75.8(14) 2_655 2_655
C6 N32 C13 34.0(7) . 2_655
N16 N32 C3 83.7(15) 2_655 .
C6 N32 C3 110.1(12) . .
C13 N32 C3 107.1(11) 2_655 .
N16 N32 C22 56.2(13) 2_655 2_655
C6 N32 C22 86.6(10) . 2_655
C13 N32 C22 96.0(9) 2_655 2_655
C3 N32 C22 27.6(7) . 2_655
N16 N32 Cu1 97.9(14) 2_655 .
C6 N32 Cu1 116.0(10) . .
C13 N32 Cu1 136.7(9) 2_655 .
C3 N32 Cu1 114.8(9) . .
C22 N32 Cu1 116.2(8) 2_655 .
N16 N32 H1 149.0 2_655 .
C6 N32 H1 105.1 . .
C13 N32 H1 73.2 2_655 .
C3 N32 H1 104.2 . .
C22 N32 H1 126.1 2_655 .
Cu1 N32 H1 105.3 . .
N36 N12 C11 63(3) 2_655 .
N36 N12 C4 59(3) 2_655 .
C11 N12 C4 105.2(12) . .
N36 N12 C8 78(3) 2_655 2_655
C11 N12 C8 15.5(12) . 2_655
C4 N12 C8 115.3(13) . 2_655
N36 N12 C21 44(3) 2_655 2_655
C11 N12 C21 87.0(11) . 2_655
C4 N12 C21 18.5(8) . 2_655
C8 N12 C21 98.1(11) 2_655 2_655
N36 N12 Cu1 166(3) 2_655 .
C11 N12 Cu1 130.6(13) . .
C4 N12 Cu1 110.3(10) . .
C8 N12 Cu1 115.1(11) 2_655 .
C21 N12 Cu1 126.6(9) 2_655 .
N36 N12 H2 74.5 2_655 .
C11 N12 H2 102.4 . .
C4 N12 H2 102.7 . .
C8 N12 H2 109.8 2_655 .
C21 N12 H2 104.3 2_655 .
Cu1 N12 H2 102.1 . .
N26 N22 C16 83.3(14) 2_655 .
N26 N22 C5 85.7(14) 2_655 .
C16 N22 C5 117.8(13) . .
N26 N22 C23 73.7(13) 2_655 2_655
C16 N22 C23 118.8(15) . 2_655
C5 N22 C23 12.6(14) . 2_655
N26 N22 Cu1 52.7(10) 2_655 .
C16 N22 Cu1 111.5(10) . .
C5 N22 Cu1 108.9(10) . .
C23 N22 Cu1 97.9(11) 2_655 .
N26 N22 H3 155.9 2_655 .
C16 N22 H3 104.1 . .
C5 N22 H3 109.8 . .
C23 N22 H3 119.7 2_655 .
Cu1 N22 H3 103.8 . .
N12 N36 C11 97(3) 2_655 2_655
N12 N36 C4 103(3) 2_655 2_655
C11 N36 C4 127.6(16) 2_655 2_655
N12 N36 C21 122(3) 2_655 .
C11 N36 C21 108.1(15) 2_655 .
C4 N36 C21 23.3(10) 2_655 .
N12 N36 C8 84(3) 2_655 .
C11 N36 C8 12.5(14) 2_655 .
C4 N36 C8 129.8(15) 2_655 .
C21 N36 C8 113.9(14) . .
N12 N36 Cu1 11(3) 2_655 .
C11 N36 Cu1 107.7(12) 2_655 .
C4 N36 Cu1 94.2(10) 2_655 .
C21 N36 Cu1 114.8(11) . .
C8 N36 Cu1 95.2(9) . .
N12 N36 H4 112.1 2_655 .
C11 N36 H4 101.2 2_655 .
C4 N36 H4 114.6 2_655 .
C21 N36 H4 113.1 . .
C8 N36 H4 107.5 . .
Cu1 N36 H4 110.9 . .
N32 N16 C6 100.6(17) 2_655 2_655
N32 N16 C13 72.1(13) 2_655 .
C6 N16 C13 33.3(10) 2_655 .
N32 N16 C22 97.0(16) 2_655 .
C6 N16 C22 122.2(14) 2_655 .
C13 N16 C22 108.6(9) . .
N32 N16 C3 65.8(14) 2_655 2_655
C6 N16 C3 127.7(15) 2_655 2_655
C13 N16 C3 99.4(10) . 2_655
C22 N16 C3 31.3(7) . 2_655
N32 N16 Cu1 60.9(12) 2_655 .
C6 N16 Cu1 120.4(12) 2_655 .
C13 N16 Cu1 116.8(8) . .
C22 N16 Cu1 116.3(9) . .
C3 N16 Cu1 97.3(9) 2_655 .
N32 N16 H5 157.7 2_655 .
C6 N16 H5 71.4 2_655 .
C13 N16 H5 104.3 . .
C22 N16 H5 104.9 . .
C3 N16 H5 135.8 2_655 .
Cu1 N16 H5 104.3 . .
N22 N26 C18 125.6(15) 2_655 .
N22 N26 C16 64.1(12) 2_655 2_655
C18 N26 C16 63.4(9) . 2_655
N22 N26 C23 75.5(13) 2_655 .
C18 N26 C23 111.6(12) . .
C16 N26 C23 111.1(13) 2_655 .
N22 N26 C5 63.5(12) 2_655 2_655
C18 N26 C5 114.6(11) . 2_655
C16 N26 C5 101.0(11) 2_655 2_655
C23 N26 C5 12.6(13) . 2_655
N22 N26 Cu1 108.6(12) 2_655 .
C18 N26 Cu1 113.8(8) . .
C16 N26 Cu1 127.7(8) 2_655 .
C23 N26 Cu1 116.7(11) . .
C5 N26 Cu1 122.5(9) 2_655 .
N22 N26 H6 32.4 2_655 .
C18 N26 H6 103.3 . .
C16 N26 H6 41.0 2_655 .
C23 N26 H6 106.0 . .
C5 N26 H6 93.5 2_655 .
Cu1 N26 H6 103.8 . .
O1 N7 O2 121.6(5) . .
O1 N7 O2 121.6(5) . 2_655
O2 N7 O2 116.8(9) . 2_655
O1' N7 O2' 125.5(10) . .
O1' N7 O2' 125.5(10) . 2_655
O2' N7 O2' 108.9(19) . 2_655
O4 N8 O4 120.01(3) 2 .
O4 N8 O3 119.995(16) 2 .
O4 N8 O3 119.995(16) . .
O5' N8' O3' 119.995(14) . .
O5' N8' O4' 119.99(2) . .
O3' N8' O4' 119.995(19) . .
H6C O6 H6D 110.2 . .

loop_
_geom_bond_atom_site_label_1
_geom_bond_atom_site_label_2
_geom_bond_distance
_geom_bond_site_symmetry_2
Cu1 N32 2.004(12) .
Cu1 N32 2.004(12) 2_655
Cu1 N26 2.037(9) .
Cu1 N26 2.037(9) 2_655
Cu1 N12 2.056(14) 2_655
Cu1 N12 2.056(14) .
Cu1 N16 2.271(12) 2_655
Cu1 N16 2.271(12) .
Cu1 N22 2.428(11) 2_655
Cu1 N22 2.428(11) .
Cu1 N36 2.542(14) .
C1 C25 0.54(3) 2_655
C1 C24 1.58(2) 2_655
C1 C2 1.58(2) .
C1 H1A 0.9600 .
C1 H1B 0.9600 .
C1 H1C 0.9600 .
C2 C24 0.46(3) 2_655
C2 C23 1.25(2) 2_655
C2 C22 1.385(19) 2_655
C2 C3 1.49(2) .
C2 C5 1.57(3) .
C2 C4 1.59(2) .
C2 C25 1.65(3) 2_655
C2 C21 1.84(2) 2_655
C3 C22 0.854(17) 2_655
C3 N32 1.488(17) .
C3 N16 1.623(19) 2_655
C3 C24 1.86(2) 2_655
C3 H3A 0.9700 .
C3 H3B 0.9700 .
C4 C21 0.57(2) 2_655
C4 C24 1.22(2) 2_655
C4 N36 1.35(2) 2_655
C4 N12 1.54(2) .
C4 H4A 0.9700 .
C4 H4B 0.9700 .
C5 C23 0.35(4) 2_655
C5 N22 1.44(2) .
C5 N26 1.60(2) 2_655
C5 C24 1.74(3) 2_655
C5 H5A 0.9700 .
C5 H5B 0.9700 .
C6 C13 0.856(16) 2_655
C6 N16 1.040(14) 2_655
C6 N32 1.444(18) .
C6 C7 1.54(3) .
C6 C12 1.64(2) 2_655
C6 H6A 0.9700 .
C6 H6B 0.9700 .
C7 C12 0.44(3) 2_655
C7 C13 1.28(2) 2_655
C7 C10 1.43(2) .
C7 C14 1.45(3) 2_655
C7 C8 1.49(3) .
C7 C9 1.62(3) .
C7 C11 1.78(3) 2_655
C7 C15 1.84(3) 2_655
C8 C11 0.48(3) 2_655
C8 C12 1.37(2) 2_655
C8 N36 1.64(2) .
C8 N12 1.67(2) 2_655
C8 H8A 0.9700 .
C8 H8B 0.9700 .
C9 C15 0.61(3) 2_655
C9 C12 1.34(2) 2_655
C9 C14 1.94(2) 2_655
C9 H9A 0.9600 .
C9 H9B 0.9600 .
C9 H9C 0.9600 .
C10 C14 0.91(2) 2_655
C10 C12 1.79(2) 2_655
C10 C13 1.97(2) 2_655
C10 H10A 0.9600 .
C10 H10B 0.9600 .
C10 H10C 0.9600 .
C11 C8 0.48(3) 2_655
C11 N36 1.278(18) 2_655
C11 N12 1.43(2) .
C11 C12 1.54(2) .
C11 C7 1.78(3) 2_655
C11 H11A 0.9700 .
C11 H11B 0.9700 .
C12 C7 0.44(3) 2_655
C12 C9 1.34(2) 2_655
C12 C8 1.37(2) 2_655
C12 C15 1.51(2) .
C12 C13 1.60(2) .
C12 C14 1.61(2) .
C12 C6 1.64(2) 2_655
C12 C10 1.79(2) 2_655
C13 C6 0.856(16) 2_655
C13 C7 1.28(2) 2_655
C13 N32 1.480(16) 2_655
C13 N16 1.508(17) .
C13 C10 1.97(2) 2_655
C13 H13A 0.9700 .
C13 H13B 0.9700 .
C14 C10 0.91(2) 2_655
C14 C7 1.45(3) 2_655
C14 C9 1.94(2) 2_655
C14 H14A 0.9600 .
C14 H14B 0.9600 .
C14 H14C 0.9600 .
C15 C9 0.61(3) 2_655
C15 C7 1.84(3) 2_655
C15 H15A 0.9600 .
C15 H15B 0.9600 .
C15 H15C 0.9600 .
C16 N22 1.373(17) .
C16 N26 1.516(18) 2_655
C16 C17 1.531(19) .
C16 C18 1.55(2) 2_655
C16 C17 1.69(2) 2_655
C16 C20 1.77(2) 2_655
C16 H16A 0.9700 .
C16 H16B 0.9700 .
C17 C20 1.481(18) .
C17 C19 1.534(19) .
C17 C18 1.545(17) .
C17 C20 1.633(19) 2_655
C17 C16 1.69(2) 2_655
C17 C17 1.78(3) 2_655
C18 N26 1.425(15) .
C18 C16 1.55(2) 2_655
C18 H18A 0.9700 .
C18 H18B 0.9700 .
C19 O5' 1.91(2) 1_655
C19 H19A 0.9600 .
C19 H19B 0.9600 .
C19 H19C 0.9600 .
C20 C20 1.43(3) 2_655
C20 C17 1.633(19) 2_655
C20 C16 1.77(2) 2_655
C20 H20A 0.9600 .
C20 H20B 1.0125 .
C20 H20C 0.9599 .
C21 C4 0.57(2) 2_655
C21 C24 1.40(2) .
C21 N36 1.44(2) .
C21 N12 1.75(2) 2_655
C21 C2 1.84(2) 2_655
C21 H21A 0.9700 .
C21 H21B 0.9700 .
C22 C3 0.854(17) 2_655
C22 C2 1.385(19) 2_655
C22 N16 1.523(15) .
C22 C24 1.57(2) .
C22 N32 1.820(18) 2_655
C22 H22A 0.9700 .
C22 H22B 0.9700 .
C23 C5 0.35(4) 2_655
C23 C2 1.25(2) 2_655
C23 C24 1.47(3) .
C23 N26 1.54(3) .
C23 N22 1.56(3) 2_655
C23 H23A 0.9700 .
C23 H23B 0.9700 .
C24 C2 0.46(3) 2_655
C24 C4 1.22(2) 2_655
C24 C25 1.51(2) .
C24 C1 1.58(2) 2_655
C24 C5 1.74(3) 2_655
C24 C3 1.86(2) 2_655
C25 C1 0.54(3) 2_655
C25 C2 1.65(3) 2_655
C25 H25A 0.9600 .
C25 H25B 0.9600 .
C25 H25C 0.9600 .
N32 N16 0.828(14) 2_655
N32 C13 1.480(16) 2_655
N32 C22 1.820(18) 2_655
N32 H1 0.9100 .
N12 N36 0.498(19) 2_655
N12 C8 1.67(2) 2_655
N12 C21 1.75(2) 2_655
N12 H2 0.9100 .
N22 N26 0.823(13) 2_655
N22 C23 1.56(3) 2_655
N22 H3 0.9100 .
N36 N12 0.498(19) 2_655
N36 C11 1.278(18) 2_655
N36 C4 1.35(2) 2_655
N36 H4 0.9100 .
N16 N32 0.828(14) 2_655
N16 C6 1.040(14) 2_655
N16 C3 1.623(19) 2_655
N16 H5 0.9100 .
N26 N22 0.823(13) 2_655
N26 C16 1.516(18) 2_655
N26 C5 1.60(2) 2_655
N26 H6 0.9100 .
N7 O1' 1.16(3) .
N7 O1 1.218(3) .
N7 O2 1.221(3) .
N7 O2 1.221(3) 2_655
N7 O2' 1.262(16) .
N7 O2' 1.262(16) 2_655
N8 O4 1.2218(9) 2
N8 O4 1.2218(9) .
N8 O3 1.2218(9) .
N8' O5' 1.2218(9) .
N8' O3' 1.2218(9) .
N8' O4' 1.2218(9) .
O3' O4' 1.791(9) 2
O4' O3' 1.791(9) 2
O5' C19 1.91(2) 1_455
O6 H6C 0.8903 .
O6 H6D 0.8895 .
